data_4113610
loop_
_publ_author_name
'Xingwei Li'
'Christopher D. Incarvito'
'Robert H. Crabtree'

_publ_contact_author
;
     Dr. Robert H. Crabtree
     Department of Chemistry
     Yale University
     225 Prospect St
     New Haven, CT 06520-8107
     USA
;
_publ_contact_author_email robert.crabtree@yale.edu
_publ_contact_author_fax '+203 432 6144'
_publ_contact_author_phone '+203 432 3925'
_publ_section_title
;
 A Rare \h2-Butadienyl Complex from an Alkyne Double Insertion with Double
 Vinylidene Rearrangement
;
_journal_name_full 'Journal of the American Chemical Society'
_journal_page_first 3698
_journal_page_last 3699
_journal_paper_doi 10.1021/ja0297281
_journal_volume 125
_journal_year 2003
_chemical_formula_sum 'C62 H52 F6 Ir O P2 Sb'
_chemical_formula_weight 1302.93
_chemical_name_systematic
; 
 ? 
;
_space_group_IT_number 14
_symmetry_cell_setting monoclinic
_symmetry_space_group_name_Hall '-P 2yn'
_symmetry_space_group_name_H-M 'P 1 21/n 1'
_atom_sites_solution_hydrogens geom
_atom_sites_solution_primary direct
_atom_sites_solution_secondary difmap
_audit_creation_method SHELXL-97
_cell_angle_alpha 90.00
_cell_angle_beta 90.48(3)
_cell_angle_gamma 90.00
_cell_formula_units_Z 4
_cell_length_a 14.507(3)
_cell_length_b 18.091(4)
_cell_length_c 20.457(4)
_cell_measurement_temperature 296(2)
_cell_volume 5368.7(19)
_computing_cell_refinement Denzo
_computing_data_collection 'Nonius Collect'
_computing_data_reduction Denzo
_computing_molecular_graphics XP
_computing_publication_material XCIF
_computing_structure_refinement 'SHELXL-97 (Sheldrick, 1997)'
_computing_structure_solution 'SHELXS-97 (Sheldrick, 1990)'
_diffrn_ambient_temperature 296(2)
_diffrn_measured_fraction_theta_full 0.990
_diffrn_measured_fraction_theta_max 0.990
_diffrn_measurement_device_type 'Nonius KappaCCD'
_diffrn_measurement_method '\w scans'
_diffrn_radiation_monochromator graphite
_diffrn_radiation_source 'fine-focus sealed tube'
_diffrn_radiation_type MoK\a
_diffrn_radiation_wavelength 0.71073
_diffrn_reflns_av_R_equivalents 0.0354
_diffrn_reflns_av_sigmaI/netI 0.0658
_diffrn_reflns_limit_h_max 19
_diffrn_reflns_limit_h_min -19
_diffrn_reflns_limit_k_max 23
_diffrn_reflns_limit_k_min -21
_diffrn_reflns_limit_l_max 26
_diffrn_reflns_limit_l_min -26
_diffrn_reflns_number 21686
_diffrn_reflns_theta_full 27.91
_diffrn_reflns_theta_max 27.91
_diffrn_reflns_theta_min 2.46
_exptl_absorpt_coefficient_mu 3.101
_exptl_absorpt_correction_T_max 0.4564
_exptl_absorpt_correction_T_min 0.4564
_exptl_absorpt_correction_type none
_exptl_crystal_colour Orange
_exptl_crystal_density_diffrn 1.612
_exptl_crystal_description Block
_exptl_crystal_F_000 2576
_exptl_crystal_size_max 0.30
_exptl_crystal_size_mid 0.30
_exptl_crystal_size_min 0.30
_refine_diff_density_max 1.438
_refine_diff_density_min -1.441
_refine_diff_density_rms 0.104
_refine_ls_extinction_method none
_refine_ls_goodness_of_fit_ref 1.083
_refine_ls_hydrogen_treatment mixed
_refine_ls_matrix_type full
_refine_ls_number_parameters 677
_refine_ls_number_reflns 12712
_refine_ls_number_restraints 2
_refine_ls_restrained_S_all 1.082
_refine_ls_R_factor_all 0.0746
_refine_ls_R_factor_gt 0.0414
_refine_ls_shift/su_max 0.086
_refine_ls_shift/su_mean 0.005
_refine_ls_structure_factor_coef Fsqd
_refine_ls_weighting_details 'calc w=1/[\s^2^(Fo^2^)+(0.0452P)^2^+0.0000P] where P=(Fo^2^+2Fc^2^)/3'
_refine_ls_weighting_scheme calc
_refine_ls_wR_factor_gt 0.0928
_refine_ls_wR_factor_ref 0.1042
_reflns_number_gt 8739
_reflns_number_total 12712
_reflns_threshold_expression >2sigma(I)
_cod_data_source_file ja0297281si20030208_050933_2.cif
_cod_data_source_block xl02
_cod_database_code 4113610

loop_
_symmetry_equiv_pos_as_xyz
'x, y, z'
'-x+1/2, y+1/2, -z+1/2'
'-x, -y, -z'
'x-1/2, -y-1/2, z-1/2'

loop_
_atom_site_label
_atom_site_type_symbol
_atom_site_fract_x
_atom_site_fract_y
_atom_site_fract_z
_atom_site_U_iso_or_equiv
_atom_site_adp_type
_atom_site_occupancy
_atom_site_symmetry_multiplicity
_atom_site_calc_flag
_atom_site_refinement_flags
_atom_site_disorder_assembly
_atom_site_disorder_group
Ir1 Ir 0.231113(10) 0.234010(10) 0.016604(7) 0.03514(7) Uani 1 1 d . . .
Sb1 Sb 0.70386(3) 0.30079(3) 0.17957(3) 0.09334(16) Uani 1 1 d . . .
P1 P 0.13076(8) 0.33239(7) -0.01379(6) 0.0403(3) Uani 1 1 d . . .
P2 P 0.33710(8) 0.13441(6) 0.02068(6) 0.0384(3) Uani 1 1 d . . .
F1 F 0.7744(7) 0.3344(5) 0.1176(4) 0.303(5) Uani 1 1 d . . .
F2 F 0.7857(5) 0.3261(6) 0.2375(4) 0.263(4) Uani 1 1 d . . .
F3 F 0.7382(5) 0.2053(4) 0.1743(4) 0.222(3) Uani 1 1 d . . .
F4 F 0.6571(5) 0.3908(3) 0.1904(5) 0.264(4) Uani 1 1 d . . .
F5 F 0.6111(6) 0.2760(5) 0.1232(4) 0.256(5) Uani 1 1 d . . .
F6 F 0.6261(5) 0.2691(3) 0.2474(3) 0.181(3) Uani 1 1 d . . .
O1 O 0.1879(2) 0.18119(17) -0.07578(14) 0.0466(8) Uani 1 1 d . . .
C1 C 0.0874(4) 0.0941(3) -0.1243(3) 0.0766(17) Uani 1 1 d . . .
H1A H 0.1222 0.1068 -0.1624 0.115 Uiso 1 1 calc R . .
H1B H 0.0233 0.1043 -0.1322 0.115 Uiso 1 1 calc R . .
H1C H 0.0952 0.0424 -0.1150 0.115 Uiso 1 1 calc R . .
C2 C 0.1206(3) 0.1383(3) -0.0680(2) 0.0483(12) Uani 1 1 d . . .
C3 C 0.0832(3) 0.1325(3) -0.0046(2) 0.0496(12) Uani 1 1 d . A .
H3A H 0.0313 0.1037 0.0033 0.059 Uiso 1 1 calc R . .
C4 C 0.1263(3) 0.1708(2) 0.0446(2) 0.0419(10) Uani 1 1 d . A .
C5 C 0.0961(3) 0.1630(2) 0.1129(2) 0.0443(11) Uani 1 1 d . . .
C6 C 0.1564(3) 0.1469(3) 0.1632(2) 0.0480(11) Uani 1 1 d . . .
H6A H 0.2191 0.1434 0.1548 0.058 Uiso 1 1 calc R . .
C7 C 0.1249(4) 0.1359(3) 0.2261(3) 0.0649(14) Uani 1 1 d . . .
H7A H 0.1662 0.1227 0.2591 0.078 Uiso 1 1 calc R A .
C8 C 0.0330(5) 0.1444(3) 0.2403(3) 0.0809(18) Uani 1 1 d . . .
H8A H 0.0120 0.1391 0.2829 0.097 Uiso 1 1 calc R . .
C9 C -0.0271(4) 0.1609(4) 0.1901(3) 0.090(2) Uani 1 1 d . . .
H9A H -0.0894 0.1666 0.1992 0.108 Uiso 1 1 calc R A .
C10 C 0.0022(3) 0.1694(3) 0.1272(3) 0.0673(16) Uani 1 1 d . . .
H10A H -0.0401 0.1793 0.0940 0.081 Uiso 1 1 calc R . .
C11 C 0.3637(6) 0.3678(4) 0.0151(4) 0.0442(18) Uani 0.60 1 d PD A 1
H11A H 0.3107 0.3960 0.0089 0.053 Uiso 0.60 1 calc PR A 1
C12 C 0.3628(7) 0.3112(5) 0.0581(4) 0.040(2) Uani 0.60 1 d PD A 1
H12A H 0.4170 0.2849 0.0655 0.048 Uiso 0.60 1 calc PR A 1
C11' C 0.4171(6) 0.3223(6) 0.0236(5) 0.039(3) Uani 0.40 1 d PD A 2
H11B H 0.4483 0.2782 0.0310 0.047 Uiso 0.40 1 calc PR A 2
C12' C 0.3365(7) 0.3416(8) 0.0513(6) 0.028(3) Uani 0.40 1 d PD A 2
H12B H 0.3142 0.3891 0.0443 0.033 Uiso 0.40 1 calc PR A 2
C13 C 0.2812(3) 0.2901(2) 0.0929(2) 0.0406(10) Uani 1 1 d . A .
C14 C 0.2574(3) 0.3038(3) 0.1545(2) 0.0454(11) Uani 1 1 d . . .
H14A H 0.2057 0.2784 0.1689 0.054 Uiso 1 1 calc R A .
C15 C 0.4504(5) 0.3863(5) -0.0236(3) 0.084(2) Uani 1 1 d . . .
C16 C 0.4315(4) 0.4466(4) -0.0596(3) 0.0818(19) Uani 1 1 d . A .
H16A H 0.3719 0.4656 -0.0591 0.098 Uiso 1 1 calc R . .
C17 C 0.4958(4) 0.4810(3) -0.0967(3) 0.0704(16) Uani 1 1 d . . .
H17A H 0.4798 0.5226 -0.1209 0.084 Uiso 1 1 calc R A .
C18 C 0.5845(4) 0.4543(3) -0.0986(3) 0.0684(16) Uani 1 1 d . A .
H18A H 0.6282 0.4773 -0.1247 0.082 Uiso 1 1 calc R . .
C19 C 0.6077(5) 0.3949(4) -0.0626(3) 0.0839(18) Uani 1 1 d . . .
H19A H 0.6678 0.3772 -0.0626 0.101 Uiso 1 1 calc R A .
C20 C 0.5398(6) 0.3598(4) -0.0251(3) 0.099(2) Uani 1 1 d . A .
H20A H 0.5553 0.3181 -0.0008 0.119 Uiso 1 1 calc R . .
C21 C 0.3004(3) 0.3529(3) 0.2031(2) 0.0460(11) Uani 1 1 d . A .
C22 C 0.2480(4) 0.3767(3) 0.2548(2) 0.0665(15) Uani 1 1 d . . .
H22A H 0.1877 0.3598 0.2583 0.080 Uiso 1 1 calc R A .
C23 C 0.2817(4) 0.4247(4) 0.3014(3) 0.083(2) Uani 1 1 d . A .
H23A H 0.2444 0.4405 0.3354 0.100 Uiso 1 1 calc R . .
C24 C 0.3702(5) 0.4488(3) 0.2969(3) 0.0703(16) Uani 1 1 d . . .
H24A H 0.3934 0.4819 0.3276 0.084 Uiso 1 1 calc R A .
C25 C 0.4253(4) 0.4246(3) 0.2474(3) 0.0683(16) Uani 1 1 d . A .
H25A H 0.4861 0.4406 0.2451 0.082 Uiso 1 1 calc R . .
C26 C 0.3909(3) 0.3764(3) 0.2006(2) 0.0536(12) Uani 1 1 d . . .
H26A H 0.4289 0.3598 0.1673 0.064 Uiso 1 1 calc R A .
C27 C 0.1755(3) 0.3807(2) -0.0847(2) 0.0430(11) Uani 1 1 d . . .
C28 C 0.2455(3) 0.3497(3) -0.1205(2) 0.0560(13) Uani 1 1 d . A .
H28A H 0.2717 0.3053 -0.1069 0.067 Uiso 1 1 calc R . .
C29 C 0.2773(4) 0.3838(4) -0.1760(3) 0.0719(16) Uani 1 1 d . . .
H29A H 0.3236 0.3621 -0.2006 0.086 Uiso 1 1 calc R A .
C30 C 0.2396(4) 0.4505(4) -0.1948(3) 0.0779(18) Uani 1 1 d . A .
H30A H 0.2629 0.4747 -0.2313 0.093 Uiso 1 1 calc R . .
C31 C 0.1686(4) 0.4821(3) -0.1609(3) 0.0713(16) Uani 1 1 d . . .
H31A H 0.1434 0.5268 -0.1744 0.086 Uiso 1 1 calc R A .
C32 C 0.1350(3) 0.4461(3) -0.1061(3) 0.0602(14) Uani 1 1 d . A .
H32A H 0.0852 0.4658 -0.0836 0.072 Uiso 1 1 calc R . .
C33 C 0.1125(3) 0.4014(3) 0.0502(2) 0.0491(12) Uani 1 1 d . . .
C34 C 0.1491(3) 0.4728(3) 0.0457(3) 0.0609(14) Uani 1 1 d . A .
H34A H 0.1791 0.4877 0.0080 0.073 Uiso 1 1 calc R . .
C35 C 0.1406(4) 0.5214(3) 0.0983(3) 0.0795(18) Uani 1 1 d . . .
H35A H 0.1646 0.5690 0.0956 0.095 Uiso 1 1 calc R A .
C36 C 0.0964(5) 0.4988(4) 0.1539(3) 0.089(2) Uani 1 1 d . A .
H36A H 0.0907 0.5313 0.1889 0.107 Uiso 1 1 calc R . .
C37 C 0.0605(4) 0.4282(4) 0.1585(3) 0.0780(18) Uani 1 1 d . . .
H37A H 0.0293 0.4137 0.1959 0.094 Uiso 1 1 calc R A .
C38 C 0.0710(3) 0.3793(3) 0.1075(2) 0.0607(14) Uani 1 1 d . A .
H38A H 0.0500 0.3310 0.1117 0.073 Uiso 1 1 calc R . .
C39 C 0.0159(3) 0.3047(3) -0.0436(2) 0.0454(11) Uani 1 1 d . . .
C40 C -0.0636(3) 0.3061(3) -0.0053(3) 0.0573(13) Uani 1 1 d . A .
H40A H -0.0605 0.3237 0.0373 0.069 Uiso 1 1 calc R . .
C41 C -0.1472(4) 0.2810(3) -0.0309(3) 0.0666(15) Uani 1 1 d . . .
H41A H -0.1996 0.2817 -0.0050 0.080 Uiso 1 1 calc R A .
C42 C -0.1525(4) 0.2559(3) -0.0926(4) 0.0730(18) Uani 1 1 d . A .
H42A H -0.2087 0.2391 -0.1089 0.088 Uiso 1 1 calc R . .
C43 C -0.0759(4) 0.2548(3) -0.1323(3) 0.0627(15) Uani 1 1 d . . .
H43A H -0.0806 0.2380 -0.1751 0.075 Uiso 1 1 calc R A .
C44 C 0.0087(3) 0.2792(3) -0.1072(2) 0.0529(13) Uani 1 1 d . A .
H44A H 0.0607 0.2782 -0.1335 0.063 Uiso 1 1 calc R . .
C45 C 0.3989(3) 0.1065(3) 0.0947(2) 0.0439(11) Uani 1 1 d . . .
C46 C 0.4271(3) 0.0338(3) 0.1032(3) 0.0567(13) Uani 1 1 d . A .
H46A H 0.4101 -0.0021 0.0729 0.068 Uiso 1 1 calc R . .
C47 C 0.4806(3) 0.0149(3) 0.1570(3) 0.0660(15) Uani 1 1 d . . .
H47A H 0.4977 -0.0342 0.1629 0.079 Uiso 1 1 calc R A .
C48 C 0.5087(4) 0.0659(4) 0.2010(3) 0.0696(16) Uani 1 1 d . A .
H48A H 0.5471 0.0522 0.2355 0.084 Uiso 1 1 calc R . .
C49 C 0.4805(4) 0.1375(4) 0.1948(3) 0.0736(16) Uani 1 1 d . . .
H49A H 0.4980 0.1725 0.2258 0.088 Uiso 1 1 calc R A .
C50 C 0.4248(4) 0.1581(3) 0.1412(2) 0.0601(14) Uani 1 1 d . A .
H50A H 0.4053 0.2068 0.1369 0.072 Uiso 1 1 calc R . .
C51 C 0.2892(3) 0.0467(2) -0.0081(2) 0.0427(11) Uani 1 1 d . . .
C52 C 0.3146(3) 0.0153(3) -0.0671(2) 0.0582(13) Uani 1 1 d . A .
H52A H 0.3556 0.0400 -0.0942 0.070 Uiso 1 1 calc R . .
C53 C 0.2791(4) -0.0527(3) -0.0856(3) 0.0710(16) Uani 1 1 d . . .
H53A H 0.2957 -0.0732 -0.1255 0.085 Uiso 1 1 calc R A .
C54 C 0.2201(4) -0.0899(3) -0.0460(3) 0.0676(15) Uani 1 1 d . A .
H54A H 0.1977 -0.1359 -0.0585 0.081 Uiso 1 1 calc R . .
C55 C 0.1936(3) -0.0591(3) 0.0130(3) 0.0592(14) Uani 1 1 d . . .
H55A H 0.1527 -0.0841 0.0398 0.071 Uiso 1 1 calc R A .
C56 C 0.2279(3) 0.0086(3) 0.0317(2) 0.0497(12) Uani 1 1 d . A .
H56A H 0.2099 0.0292 0.0712 0.060 Uiso 1 1 calc R . .
C63 C 0.4292(3) 0.1561(2) -0.0371(2) 0.0431(11) Uani 1 1 d . . .
C64 C 0.5213(3) 0.1512(3) -0.0198(3) 0.0533(12) Uani 1 1 d . A .
H64A H 0.5382 0.1344 0.0215 0.064 Uiso 1 1 calc R . .
C65 C 0.5883(4) 0.1714(3) -0.0642(3) 0.0731(16) Uani 1 1 d . . .
H65A H 0.6502 0.1682 -0.0522 0.088 Uiso 1 1 calc R A .
C66 C 0.5651(4) 0.1960(3) -0.1255(3) 0.0765(17) Uani 1 1 d . A .
H66A H 0.6107 0.2096 -0.1548 0.092 Uiso 1 1 calc R . .
C67 C 0.4729(4) 0.2002(3) -0.1436(3) 0.0672(15) Uani 1 1 d . . .
H67A H 0.4566 0.2159 -0.1854 0.081 Uiso 1 1 calc R A .
C68 C 0.4049(3) 0.1810(3) -0.0994(2) 0.0537(13) Uani 1 1 d . A .
H68A H 0.3431 0.1848 -0.1113 0.064 Uiso 1 1 calc R . .

loop_
_atom_site_aniso_label
_atom_site_aniso_U_11
_atom_site_aniso_U_22
_atom_site_aniso_U_33
_atom_site_aniso_U_23
_atom_site_aniso_U_13
_atom_site_aniso_U_12
Ir1 0.03293(10) 0.04080(11) 0.03170(10) 0.00005(7) 0.00144(7) 0.00026(7)
Sb1 0.0921(3) 0.0806(3) 0.1074(4) -0.0119(3) 0.0023(3) 0.0125(3)
P1 0.0375(6) 0.0445(7) 0.0387(6) 0.0005(5) 0.0011(5) 0.0031(5)
P2 0.0365(6) 0.0406(7) 0.0382(6) 0.0002(5) 0.0010(5) 0.0000(5)
F1 0.372(11) 0.350(12) 0.189(7) -0.082(7) 0.159(7) -0.165(10)
F2 0.182(6) 0.419(13) 0.187(7) -0.086(7) -0.029(5) -0.101(7)
F3 0.252(7) 0.133(5) 0.282(9) -0.069(5) -0.036(6) 0.065(5)
F4 0.243(8) 0.098(4) 0.453(12) 0.044(6) 0.125(8) 0.036(4)
F5 0.274(9) 0.292(9) 0.200(8) 0.099(6) -0.142(7) -0.119(7)
F6 0.204(6) 0.178(5) 0.164(6) -0.017(4) 0.064(5) -0.074(4)
O1 0.0466(18) 0.057(2) 0.0360(17) -0.0053(15) -0.0050(14) 0.0028(16)
C1 0.083(4) 0.077(4) 0.070(4) -0.021(3) -0.024(3) -0.003(3)
C2 0.041(3) 0.055(3) 0.049(3) -0.004(2) -0.014(2) 0.005(2)
C3 0.038(3) 0.055(3) 0.056(3) 0.000(2) -0.003(2) -0.005(2)
C4 0.037(2) 0.042(3) 0.047(3) 0.004(2) 0.002(2) 0.0032(19)
C5 0.045(3) 0.039(3) 0.050(3) 0.005(2) 0.006(2) -0.001(2)
C6 0.046(3) 0.050(3) 0.048(3) 0.005(2) 0.007(2) -0.003(2)
C7 0.080(4) 0.063(4) 0.052(3) 0.011(3) 0.007(3) 0.001(3)
C8 0.093(5) 0.079(4) 0.071(4) 0.016(3) 0.033(4) 0.010(4)
C9 0.064(4) 0.120(6) 0.085(5) 0.023(4) 0.039(4) 0.019(4)
C10 0.047(3) 0.088(4) 0.067(4) 0.021(3) 0.015(3) 0.008(3)
C11 0.042(5) 0.050(5) 0.040(5) 0.002(4) -0.003(4) 0.000(4)
C12 0.033(5) 0.036(6) 0.050(6) -0.003(5) -0.007(4) -0.001(4)
C11' 0.052(7) 0.030(6) 0.035(6) 0.005(5) -0.007(6) 0.003(5)
C12' 0.043(8) 0.018(7) 0.022(6) 0.010(5) -0.001(5) 0.002(5)
C13 0.035(2) 0.040(2) 0.047(3) 0.003(2) -0.006(2) -0.0011(19)
C14 0.045(3) 0.050(3) 0.042(3) 0.000(2) 0.006(2) -0.006(2)
C15 0.087(5) 0.114(6) 0.050(4) -0.015(4) 0.016(3) -0.054(4)
C16 0.058(4) 0.107(6) 0.080(4) -0.029(4) 0.003(3) -0.027(4)
C17 0.076(4) 0.067(4) 0.068(4) 0.004(3) -0.005(3) -0.015(3)
C18 0.070(4) 0.075(4) 0.061(3) 0.002(3) 0.022(3) -0.022(3)
C19 0.081(4) 0.070(4) 0.100(5) 0.005(4) 0.015(4) 0.006(3)
C20 0.162(8) 0.060(4) 0.075(5) 0.022(3) -0.014(5) -0.040(5)
C21 0.052(3) 0.047(3) 0.039(3) 0.001(2) -0.006(2) 0.001(2)
C22 0.057(3) 0.097(5) 0.045(3) -0.018(3) -0.003(3) 0.005(3)
C23 0.081(4) 0.104(5) 0.065(4) -0.038(4) -0.017(3) 0.027(4)
C24 0.099(5) 0.052(3) 0.060(4) -0.018(3) -0.025(3) 0.009(3)
C25 0.080(4) 0.069(4) 0.056(3) 0.013(3) -0.022(3) -0.016(3)
C26 0.063(3) 0.061(3) 0.036(3) 0.000(2) -0.005(2) -0.009(3)
C27 0.042(2) 0.045(3) 0.041(2) 0.005(2) -0.007(2) -0.005(2)
C28 0.059(3) 0.056(3) 0.053(3) 0.005(3) 0.004(3) -0.002(2)
C29 0.073(4) 0.092(5) 0.050(3) 0.004(3) 0.018(3) -0.009(3)
C30 0.082(4) 0.103(5) 0.049(3) 0.021(3) -0.004(3) -0.030(4)
C31 0.070(4) 0.073(4) 0.070(4) 0.026(3) -0.016(3) -0.015(3)
C32 0.047(3) 0.072(4) 0.061(3) 0.020(3) -0.008(2) -0.006(3)
C33 0.043(3) 0.057(3) 0.047(3) -0.002(2) 0.000(2) 0.012(2)
C34 0.054(3) 0.059(4) 0.070(4) -0.012(3) 0.005(3) 0.007(3)
C35 0.074(4) 0.068(4) 0.096(5) -0.026(4) -0.004(4) 0.012(3)
C36 0.084(5) 0.099(6) 0.084(5) -0.042(4) 0.000(4) 0.034(4)
C37 0.081(4) 0.100(5) 0.053(4) -0.003(3) 0.009(3) 0.032(4)
C38 0.065(3) 0.066(4) 0.051(3) -0.001(3) 0.003(3) 0.021(3)
C39 0.040(2) 0.044(3) 0.052(3) 0.006(2) -0.003(2) 0.003(2)
C40 0.043(3) 0.066(4) 0.064(3) 0.009(3) 0.004(2) 0.005(2)
C41 0.045(3) 0.074(4) 0.081(4) 0.013(3) 0.006(3) -0.003(3)
C42 0.047(3) 0.071(4) 0.101(5) 0.012(3) -0.015(3) -0.017(3)
C43 0.057(3) 0.071(4) 0.061(4) 0.000(3) -0.015(3) -0.006(3)
C44 0.042(3) 0.064(4) 0.052(3) 0.002(2) -0.005(2) 0.000(2)
C45 0.037(2) 0.048(3) 0.047(3) 0.009(2) -0.001(2) 0.004(2)
C46 0.056(3) 0.055(3) 0.059(3) 0.002(3) -0.002(3) 0.009(2)
C47 0.058(3) 0.071(4) 0.069(4) 0.028(3) -0.003(3) 0.011(3)
C48 0.054(3) 0.097(5) 0.057(4) 0.023(3) -0.012(3) 0.007(3)
C49 0.072(4) 0.092(5) 0.056(3) -0.004(3) -0.019(3) 0.002(3)
C50 0.072(4) 0.054(3) 0.055(3) 0.001(3) -0.012(3) 0.008(3)
C51 0.045(3) 0.040(3) 0.044(3) 0.001(2) 0.002(2) 0.002(2)
C52 0.061(3) 0.057(3) 0.057(3) -0.010(3) 0.008(3) -0.010(3)
C53 0.082(4) 0.065(4) 0.067(4) -0.019(3) 0.008(3) -0.014(3)
C54 0.074(4) 0.047(3) 0.082(4) -0.009(3) -0.012(3) -0.009(3)
C55 0.047(3) 0.055(3) 0.076(4) 0.012(3) -0.003(3) -0.013(2)
C56 0.048(3) 0.049(3) 0.053(3) 0.002(2) -0.002(2) -0.001(2)
C63 0.041(2) 0.039(3) 0.050(3) 0.003(2) 0.010(2) 0.003(2)
C64 0.038(3) 0.059(3) 0.063(3) 0.007(3) 0.004(2) -0.003(2)
C65 0.048(3) 0.081(4) 0.090(5) 0.007(4) 0.011(3) -0.002(3)
C66 0.063(4) 0.073(4) 0.094(5) 0.011(4) 0.034(3) -0.003(3)
C67 0.083(4) 0.058(4) 0.061(3) 0.010(3) 0.024(3) 0.006(3)
C68 0.047(3) 0.054(3) 0.060(3) 0.009(3) 0.011(2) 0.007(2)

loop_
_atom_type_symbol
_atom_type_description
_atom_type_scat_dispersion_real
_atom_type_scat_dispersion_imag
_atom_type_scat_source
C C 0.0033 0.0016 'International Tables Vol C Tables 4.2.6.8 and 6.1.1.4'
H H 0.0000 0.0000 'International Tables Vol C Tables 4.2.6.8 and 6.1.1.4'
O O 0.0106 0.0060 'International Tables Vol C Tables 4.2.6.8 and 6.1.1.4'
F F 0.0171 0.0103 'International Tables Vol C Tables 4.2.6.8 and 6.1.1.4'
P P 0.1023 0.0942 'International Tables Vol C Tables 4.2.6.8 and 6.1.1.4'
Sb Sb -0.5866 1.5461 'International Tables Vol C Tables 4.2.6.8 and 6.1.1.4'
Ir Ir -1.4442 7.9887 'International Tables Vol C Tables 4.2.6.8 and 6.1.1.4'

loop_
_geom_angle_atom_site_label_1
_geom_angle_atom_site_label_2
_geom_angle_atom_site_label_3
_geom_angle
C4 Ir1 C13 109.94(18)
C4 Ir1 O1 77.62(15)
C13 Ir1 O1 172.36(15)
C4 Ir1 P2 92.87(13)
C13 Ir1 P2 97.32(13)
O1 Ir1 P2 83.12(8)
C4 Ir1 P1 92.16(13)
C13 Ir1 P1 92.41(13)
O1 Ir1 P1 86.06(8)
P2 Ir1 P1 166.80(4)
C4 Ir1 C12 143.5(2)
C13 Ir1 C12 34.9(3)
O1 Ir1 C12 137.9(2)
P2 Ir1 C12 85.4(2)
P1 Ir1 C12 97.7(2)
C4 Ir1 C12' 144.0(3)
C13 Ir1 C12' 35.6(3)
O1 Ir1 C12' 136.8(3)
P2 Ir1 C12' 100.5(3)
P1 Ir1 C12' 82.4(3)
C12 Ir1 C12' 15.4(2)
F2 Sb1 F1 90.1(4)
F2 Sb1 F4 86.2(4)
F1 Sb1 F4 89.8(4)
F2 Sb1 F3 96.1(4)
F1 Sb1 F3 97.3(5)
F4 Sb1 F3 172.5(4)
F2 Sb1 F5 175.6(4)
F1 Sb1 F5 93.5(4)
F4 Sb1 F5 91.3(4)
F3 Sb1 F5 85.9(4)
F2 Sb1 F6 89.3(3)
F1 Sb1 F6 177.3(4)
F4 Sb1 F6 87.5(3)
F3 Sb1 F6 85.4(4)
F5 Sb1 F6 87.0(4)
C27 P1 C33 107.3(2)
C27 P1 C39 101.2(2)
C33 P1 C39 106.6(2)
C27 P1 Ir1 110.27(15)
C33 P1 Ir1 114.56(15)
C39 P1 Ir1 115.72(15)
C45 P2 C51 102.1(2)
C45 P2 C63 103.8(2)
C51 P2 C63 104.8(2)
C45 P2 Ir1 123.63(16)
C51 P2 Ir1 113.83(14)
C63 P2 Ir1 106.89(14)
C2 O1 Ir1 111.9(3)
O1 C2 C3 117.8(4)
O1 C2 C1 118.8(5)
C3 C2 C1 123.3(5)
C4 C3 C2 117.4(4)
C3 C4 C5 120.8(4)
C3 C4 Ir1 115.1(3)
C5 C4 Ir1 124.2(3)
C6 C5 C10 118.3(4)
C6 C5 C4 122.5(4)
C10 C5 C4 119.2(4)
C5 C6 C7 120.9(4)
C8 C7 C6 120.6(5)
C7 C8 C9 118.5(5)
C10 C9 C8 121.8(5)
C9 C10 C5 119.9(5)
C12 C11 C15 121.0(8)
C11 C12 C13 122.4(9)
C11 C12 Ir1 102.3(6)
C13 C12 Ir1 52.6(3)
C12' C11' C15 109.7(10)
C11' C12' C13 123.2(12)
C11' C12' Ir1 101.7(8)
C13 C12' Ir1 50.7(4)
C14 C13 C12 129.8(5)
C14 C13 C12' 124.4(6)
C12 C13 C12' 26.8(4)
C14 C13 Ir1 137.7(3)
C12 C13 Ir1 92.5(5)
C12' C13 Ir1 93.7(6)
C13 C14 C21 129.9(4)
C16 C15 C20 117.2(6)
C16 C15 C11 107.3(7)
C20 C15 C11 135.3(8)
C16 C15 C11' 149.9(8)
C20 C15 C11' 92.9(7)
C11 C15 C11' 43.0(4)
C15 C16 C17 122.7(6)
C16 C17 C18 120.2(6)
C19 C18 C17 119.6(6)
C18 C19 C20 119.2(6)
C15 C20 C19 121.1(6)
C22 C21 C26 117.7(4)
C22 C21 C14 118.4(4)
C26 C21 C14 124.0(4)
C21 C22 C23 122.3(5)
C24 C23 C22 119.0(6)
C23 C24 C25 120.4(5)
C24 C25 C26 120.3(5)
C21 C26 C25 120.3(5)
C28 C27 C32 119.5(4)
C28 C27 P1 119.9(4)
C32 C27 P1 120.5(4)
C27 C28 C29 120.6(5)
C28 C29 C30 119.3(5)
C31 C30 C29 121.4(5)
C30 C31 C32 119.0(6)
C31 C32 C27 120.2(5)
C38 C33 C34 119.3(5)
C38 C33 P1 118.5(4)
C34 C33 P1 121.7(4)
C35 C34 C33 119.7(5)
C36 C35 C34 119.8(6)
C35 C36 C37 120.6(6)
C38 C37 C36 119.8(6)
C37 C38 C33 120.7(6)
C44 C39 C40 118.4(4)
C44 C39 P1 117.6(4)
C40 C39 P1 124.0(4)
C41 C40 C39 120.3(5)
C42 C41 C40 120.4(5)
C41 C42 C43 121.1(5)
C42 C43 C44 119.2(6)
C39 C44 C43 120.6(5)
C50 C45 C46 118.3(4)
C50 C45 P2 120.9(4)
C46 C45 P2 120.6(4)
C47 C46 C45 119.8(5)
C48 C47 C46 121.7(5)
C47 C48 C49 119.9(5)
C48 C49 C50 119.5(5)
C45 C50 C49 120.6(5)
C52 C51 C56 118.9(5)
C52 C51 P2 122.1(4)
C56 C51 P2 119.0(4)
C51 C52 C53 120.0(5)
C54 C53 C52 120.7(5)
C53 C54 C55 120.0(5)
C56 C55 C54 119.8(5)
C55 C56 C51 120.6(5)
C64 C63 C68 119.4(4)
C64 C63 P2 122.0(4)
C68 C63 P2 118.6(3)
C63 C64 C65 119.9(5)
C66 C65 C64 121.1(5)
C65 C66 C67 119.4(5)
C66 C67 C68 120.1(5)
C67 C68 C63 120.1(5)

loop_
_geom_bond_atom_site_label_1
_geom_bond_atom_site_label_2
_geom_bond_distance
Ir1 C4 1.991(4)
Ir1 C13 1.994(4)
Ir1 O1 2.204(3)
Ir1 P2 2.3698(12)
Ir1 P1 2.3788(12)
Ir1 C12 2.509(9)
Ir1 C12' 2.571(13)
Sb1 F2 1.732(6)
Sb1 F1 1.745(7)
Sb1 F4 1.779(6)
Sb1 F3 1.801(6)
Sb1 F5 1.821(6)
Sb1 F6 1.885(6)
P1 C27 1.819(5)
P1 C33 1.829(5)
P1 C39 1.839(4)
P2 C45 1.824(4)
P2 C51 1.828(5)
P2 C63 1.833(4)
O1 C2 1.259(5)
C1 C2 1.481(6)
C2 C3 1.412(6)
C3 C4 1.370(6)
C4 C5 1.473(6)
C5 C6 1.376(6)
C5 C10 1.400(6)
C6 C7 1.383(6)
C7 C8 1.375(7)
C8 C9 1.374(8)
C9 C10 1.368(7)
C11 C12 1.3494(10)
C11 C15 1.529(10)
C12 C13 1.439(10)
C11' C12' 1.3497(11)
C11' C15 1.585(13)
C12' C13 1.498(13)
C13 C14 1.331(6)
C14 C21 1.470(6)
C15 C16 1.344(9)
C15 C20 1.384(10)
C16 C17 1.358(8)
C17 C18 1.375(7)
C18 C19 1.345(8)
C19 C20 1.405(9)
C21 C22 1.376(6)
C21 C26 1.382(6)
C22 C23 1.376(7)
C23 C24 1.359(8)
C24 C25 1.367(8)
C25 C26 1.384(7)
C27 C28 1.376(6)
C27 C32 1.390(6)
C28 C29 1.376(7)
C29 C30 1.378(8)
C30 C31 1.371(8)
C31 C32 1.388(7)
C33 C38 1.381(6)
C33 C34 1.400(7)
C34 C35 1.396(7)
C35 C36 1.373(9)
C36 C37 1.384(9)
C37 C38 1.376(7)
C39 C44 1.384(6)
C39 C40 1.398(6)
C40 C41 1.392(7)
C41 C42 1.344(9)
C42 C43 1.381(8)
C43 C44 1.399(7)
C45 C50 1.383(6)
C45 C46 1.388(6)
C46 C47 1.383(7)
C47 C48 1.350(8)
C48 C49 1.363(8)
C49 C50 1.408(7)
C51 C52 1.386(6)
C51 C56 1.392(6)
C52 C53 1.387(7)
C53 C54 1.360(7)
C54 C55 1.386(7)
C55 C56 1.375(7)
C63 C64 1.383(6)
C63 C68 1.394(6)
C64 C65 1.384(7)
C65 C66 1.371(8)
C66 C67 1.386(8)
C67 C68 1.387(7)
